data_4309966
loop_
_publ_author_name
'Mohammad A. Omary'
'Manal A. Rawashdeh-Omary'
'M. W. Alexander Gonser'
'Oussama Elbjeirami'
'Tom Grimes'
'Thomas R. Cundari'
'Himashinie V. K. Diyabalanage'
'Chammi S. Palehepitiya Gamage'
'H. V. Rasika Dias'

_publ_section_title
;
Metal Effect on the Supramolecular Structure, Photophysics, and Acid-Base
Character of Trinuclear Pyrazolato Coinage Metal Complexes
;
_journal_name_full 'Inorganic Chemistry'
_journal_page_first 8200
_journal_page_last 8210
_journal_paper_doi 10.1021/ic0508730
_journal_volume 44
_journal_year 2005
_chemical_formula_sum 'C18.5 H7 Au3 F18 N6'
_chemical_formula_weight 1246.20
_chemical_name_common {[3,5-(CF3)2Pz]Au}3-0.5Toluene
_chemical_name_systematic
; 
 ? 
;
_space_group_IT_number 2
_symmetry_cell_setting triclinic
_symmetry_space_group_name_Hall '-P 1'
_symmetry_space_group_name_H-M 'P -1'
_atom_sites_solution_hydrogens geom
_atom_sites_solution_primary direct
_atom_sites_solution_secondary difmap
_audit_creation_method SHELXL-97
_cell_angle_alpha 94.6570(10)
_cell_angle_beta 103.2680(10)
_cell_angle_gamma 111.1770(10)
_cell_formula_units_Z 4
_cell_length_a 13.0872(5)
_cell_length_b 13.7656(6)
_cell_length_c 16.6853(7)
_cell_measurement_reflns_used 7431
_cell_measurement_temperature 100(2)
_cell_measurement_theta_max 28.24
_cell_measurement_theta_min 2.36
_cell_volume 2683.13(19)
_computing_cell_refinement 'Bruker SMART'
_computing_data_collection 'Bruker SMART'
_computing_data_reduction 'Bruker SAINT'
_computing_molecular_graphics 'Bruker SHELXTL'
_computing_publication_material 'Bruker SHELXTL'
_computing_structure_refinement 'SHELXL-97 (Sheldrick, 1997)'
_computing_structure_solution 'SHELXS-97 (Sheldrick, 1990)'
_diffrn_ambient_temperature 100(2)
_diffrn_measured_fraction_theta_full 0.994
_diffrn_measured_fraction_theta_max 0.994
_diffrn_measurement_device_type 'CCD area detector'
_diffrn_measurement_method 'phi and omega scans'
_diffrn_radiation_monochromator graphite
_diffrn_radiation_source 'fine-focus sealed tube'
_diffrn_radiation_type MoK\a
_diffrn_radiation_wavelength 0.71073
_diffrn_reflns_av_R_equivalents 0.0349
_diffrn_reflns_av_sigmaI/netI 0.0396
_diffrn_reflns_limit_h_max 16
_diffrn_reflns_limit_h_min -16
_diffrn_reflns_limit_k_max 16
_diffrn_reflns_limit_k_min -16
_diffrn_reflns_limit_l_max 20
_diffrn_reflns_limit_l_min -20
_diffrn_reflns_number 27975
_diffrn_reflns_theta_full 26.00
_diffrn_reflns_theta_max 26.00
_diffrn_reflns_theta_min 1.61
_exptl_absorpt_coefficient_mu 16.512
_exptl_absorpt_correction_T_max 0.2227
_exptl_absorpt_correction_T_min 0.0710
_exptl_absorpt_correction_type none
_exptl_absorpt_process_details SADABS
_exptl_crystal_colour Colorless
_exptl_crystal_density_diffrn 3.085
_exptl_crystal_density_meas 0
_exptl_crystal_density_method 'not measured'
_exptl_crystal_description Rods
_exptl_crystal_F_000 2236
_exptl_crystal_size_max 0.34
_exptl_crystal_size_mid 0.21
_exptl_crystal_size_min 0.13
_refine_diff_density_max 1.776
_refine_diff_density_min -1.712
_refine_diff_density_rms 0.177
_refine_ls_extinction_method none
_refine_ls_goodness_of_fit_ref 1.062
_refine_ls_hydrogen_treatment mixed
_refine_ls_matrix_type full
_refine_ls_number_parameters 821
_refine_ls_number_reflns 10486
_refine_ls_number_restraints 0
_refine_ls_restrained_S_all 1.062
_refine_ls_R_factor_all 0.0289
_refine_ls_R_factor_gt 0.0255
_refine_ls_shift/su_max 0.002
_refine_ls_shift/su_mean 0.000
_refine_ls_structure_factor_coef Fsqd
_refine_ls_weighting_details 'calc w=1/[\s^2^(Fo^2^)+(0.0400P)^2^+0.0000P] where P=(Fo^2^+2Fc^2^)/3'
_refine_ls_weighting_scheme calc
_refine_ls_wR_factor_gt 0.0691
_refine_ls_wR_factor_ref 0.0707
_reflns_number_gt 9692
_reflns_number_total 10486
_reflns_threshold_expression >2sigma(I)
_cod_data_source_file ic0508730si20050531_100753_1.cif
_cod_data_source_block dias2s
_cod_depositor_comments
;
The following automatic conversions were performed:
'_symmetry_cell_setting' value 'Triclinic' changed to 'triclinic'
according to '/home/saulius/struct/CIF-dictionaries/cif_core.dic'
dictionary named 'cif_core.dic' version 2.4.1 from 2010-06-29.

Automatic conversion script
Id: cif_fix_enum 1527 2010-12-29 10:47:43Z saulius 
;
_cod_original_formula_sum 'C18.50 H7 Au3 F18 N6'
_cod_database_code 4309966

loop_
_symmetry_equiv_pos_as_xyz
'x, y, z'
'-x, -y, -z'

loop_
_atom_site_label
_atom_site_type_symbol
_atom_site_fract_x
_atom_site_fract_y
_atom_site_fract_z
_atom_site_U_iso_or_equiv
_atom_site_adp_type
_atom_site_occupancy
_atom_site_symmetry_multiplicity
_atom_site_calc_flag
_atom_site_refinement_flags
_atom_site_disorder_assembly
_atom_site_disorder_group
Au1 Au 0.545789(17) 0.273227(16) 0.513759(13) 0.01806(6) Uani 1 1 d . . .
Au2 Au 0.338516(17) 0.357592(16) 0.440064(12) 0.01766(6) Uani 1 1 d . . .
Au3 Au 0.586527(18) 0.458988(17) 0.393383(13) 0.01949(6) Uani 1 1 d . . .
Au4 Au 0.105776(17) 0.229835(16) 0.055538(12) 0.01689(6) Uani 1 1 d . . .
Au5 Au 0.198870(18) 0.034490(16) 0.065901(13) 0.01852(6) Uani 1 1 d . . .
Au6 Au -0.021789(18) 0.026311(16) 0.142034(13) 0.01965(6) Uani 1 1 d . . .
N1 N 0.3960(4) 0.2110(4) 0.5398(3) 0.0205(10) Uani 1 1 d . . .
N2 N 0.3097(4) 0.2371(4) 0.5033(3) 0.0200(10) Uani 1 1 d . . .
N3 N 0.3631(4) 0.4706(4) 0.3685(3) 0.0203(10) Uani 1 1 d . . .
N4 N 0.4649(4) 0.5120(4) 0.3501(3) 0.0206(10) Uani 1 1 d . . .
N5 N 0.7048(4) 0.3992(4) 0.4291(3) 0.0255(11) Uani 1 1 d . . .
N6 N 0.6920(4) 0.3289(4) 0.4826(3) 0.0216(10) Uani 1 1 d . . .
N7 N 0.2408(4) 0.2395(4) 0.0138(3) 0.0215(10) Uani 1 1 d . . .
N8 N 0.2775(4) 0.1583(4) 0.0157(3) 0.0196(10) Uani 1 1 d . . .
N9 N 0.1252(4) -0.0850(4) 0.1218(3) 0.0227(10) Uani 1 1 d . . .
N10 N 0.0362(4) -0.0894(4) 0.1507(3) 0.0211(10) Uani 1 1 d . . .
N11 N -0.0739(4) 0.1463(4) 0.1395(3) 0.0220(10) Uani 1 1 d . . .
N12 N -0.0212(4) 0.2285(4) 0.1023(3) 0.0197(10) Uani 1 1 d . . .
C1 C 0.3554(5) 0.1290(5) 0.5778(4) 0.0238(12) Uani 1 1 d . . .
C2 C 0.2396(5) 0.0999(5) 0.5662(4) 0.0254(13) Uani 1 1 d . . .
H2A H 0.1891 0.0443 0.5857 0.030 Uiso 1 1 calc R . .
C3 C 0.2147(5) 0.1716(5) 0.5193(4) 0.0248(13) Uani 1 1 d . . .
C4 C 0.4330(5) 0.0820(5) 0.6251(4) 0.0303(14) Uani 1 1 d . . .
C5 C 0.1004(5) 0.1730(5) 0.4805(5) 0.0344(15) Uani 1 1 d . . .
C6 C 0.2899(5) 0.5031(4) 0.3210(3) 0.0240(13) Uani 1 1 d . . .
C7 C 0.3420(6) 0.5685(5) 0.2710(4) 0.0305(14) Uani 1 1 d . . .
H7A H 0.3101 0.6038 0.2323 0.037 Uiso 1 1 calc R . .
C8 C 0.4502(6) 0.5704(5) 0.2899(4) 0.0273(13) Uani 1 1 d . . .
C9 C 0.1680(6) 0.4643(5) 0.3238(4) 0.0321(15) Uani 1 1 d . . .
C10 C 0.5446(6) 0.6228(5) 0.2519(4) 0.0345(15) Uani 1 1 d . . .
C11 C 0.8043(5) 0.4133(5) 0.4094(4) 0.0287(13) Uani 1 1 d . . .
C12 C 0.8562(6) 0.3545(5) 0.4518(4) 0.0357(15) Uani 1 1 d . . .
H12A H 0.9269 0.3506 0.4508 0.043 Uiso 1 1 calc R . .
C13 C 0.7829(5) 0.3023(5) 0.4963(4) 0.0292(14) Uani 1 1 d . . .
C14 C 0.8406(6) 0.4838(7) 0.3503(5) 0.0434(18) Uani 1 1 d . . .
C15 C 0.7947(5) 0.2275(5) 0.5534(5) 0.0356(16) Uani 1 1 d . . .
C16 C 0.3149(5) 0.3184(5) -0.0100(3) 0.0216(12) Uani 1 1 d . . .
C17 C 0.4012(5) 0.2907(5) -0.0254(4) 0.0258(13) Uani 1 1 d . . .
H17A H 0.4643 0.3318 -0.0438 0.031 Uiso 1 1 calc R . .
C18 C 0.3744(5) 0.1901(5) -0.0081(3) 0.0224(12) Uani 1 1 d . . .
C19 C 0.2987(5) 0.4194(5) -0.0177(4) 0.0270(13) Uani 1 1 d . . .
C20 C 0.4417(5) 0.1226(5) -0.0096(4) 0.0304(14) Uani 1 1 d . . .
C21 C 0.1550(5) -0.1666(4) 0.1428(3) 0.0243(13) Uani 1 1 d . . .
C22 C 0.0809(5) -0.2266(5) 0.1853(4) 0.0282(13) Uani 1 1 d . . .
H22A H 0.0802 -0.2887 0.2065 0.034 Uiso 1 1 calc R . .
C23 C 0.0080(5) -0.1737(4) 0.1892(4) 0.0249(13) Uani 1 1 d . . .
C24 C 0.2557(6) -0.1787(5) 0.1256(4) 0.0314(14) Uani 1 1 d . . .
C25 C -0.0822(6) -0.1967(5) 0.2339(4) 0.0339(15) Uani 1 1 d . . .
C26 C -0.1498(5) 0.1699(5) 0.1707(4) 0.0251(13) Uani 1 1 d . . .
C27 C -0.1485(5) 0.2666(5) 0.1542(4) 0.0272(13) Uani 1 1 d . . .
H27A H -0.1937 0.3020 0.1689 0.033 Uiso 1 1 calc R . .
C28 C -0.0670(5) 0.3007(4) 0.1116(3) 0.0200(11) Uani 1 1 d . . .
C29 C -0.2161(5) 0.1009(5) 0.2209(4) 0.0296(14) Uani 1 1 d . . .
C30 C -0.0278(5) 0.4016(5) 0.0782(4) 0.0240(12) Uani 1 1 d . . .
C31 C 0.3321(6) 0.1284(5) 0.2934(4) 0.0336(15) Uani 1 1 d . . .
C32 C 0.4389(7) 0.1424(6) 0.2824(4) 0.0430(18) Uani 1 1 d . . .
H32A H 0.4752 0.0974 0.3031 0.052 Uiso 1 1 calc R . .
C33 C 0.4917(7) 0.2203(6) 0.2419(4) 0.0441(18) Uani 1 1 d . . .
H33A H 0.5637 0.2279 0.2342 0.053 Uiso 1 1 calc R . .
C34 C 0.4422(7) 0.2873(5) 0.2127(4) 0.0423(18) Uani 1 1 d . . .
H34A H 0.4790 0.3405 0.1841 0.051 Uiso 1 1 calc R . .
C35 C 0.3395(6) 0.2770(5) 0.2249(4) 0.0373(17) Uani 1 1 d . . .
H35A H 0.3061 0.3249 0.2062 0.045 Uiso 1 1 calc R . .
C36 C 0.2833(6) 0.1978(5) 0.2641(4) 0.0362(17) Uani 1 1 d . . .
H36A H 0.2111 0.1909 0.2711 0.043 Uiso 1 1 calc R . .
C37 C 0.2754(8) 0.0418(6) 0.3356(5) 0.060(2) Uani 1 1 d . . .
H37A H 0.2665 -0.0262 0.3054 0.090 Uiso 1 1 calc R . .
H37B H 0.2002 0.0406 0.3359 0.090 Uiso 1 1 calc R . .
H37C H 0.3222 0.0537 0.3933 0.090 Uiso 1 1 calc R . .
F4C F 0.5192(4) 0.1551(4) 0.6844(3) 0.0539(12) Uani 1 1 d . . .
F4B F 0.4805(3) 0.0410(3) 0.5765(2) 0.0386(9) Uani 1 1 d . . .
F4A F 0.3766(4) 0.0050(4) 0.6608(3) 0.0590(13) Uani 1 1 d . . .
F5C F 0.1016(3) 0.2698(3) 0.4923(3) 0.0572(13) Uani 1 1 d . . .
F5B F 0.0654(4) 0.1401(5) 0.3995(3) 0.0747(16) Uani 1 1 d . . .
F5A F 0.0223(3) 0.1123(3) 0.5128(3) 0.0480(11) Uani 1 1 d . . .
F14C F 0.7704(5) 0.4509(5) 0.2747(3) 0.0739(16) Uani 1 1 d . . .
F14B F 0.8408(6) 0.5784(4) 0.3691(4) 0.102(2) Uani 1 1 d . . .
F14A F 0.9385(5) 0.4940(8) 0.3442(5) 0.161(4) Uani 1 1 d . . .
F15C F 0.8980(4) 0.2279(5) 0.5709(4) 0.097(2) Uani 1 1 d . . .
F15B F 0.7769(5) 0.2509(4) 0.6258(3) 0.0649(14) Uani 1 1 d . . .
F15A F 0.7209(5) 0.1295(4) 0.5229(3) 0.0838(19) Uani 1 1 d . . .
F9C F 0.1164(4) 0.5221(4) 0.2824(2) 0.0459(10) Uani 1 1 d . . .
F9B F 0.1101(3) 0.3629(3) 0.2852(2) 0.0434(10) Uani 1 1 d . . .
F9A F 0.1553(3) 0.4695(3) 0.3996(2) 0.0299(8) Uani 1 1 d . . .
F10C F 0.6447(4) 0.6756(3) 0.3077(2) 0.0439(10) Uani 1 1 d . . .
F10B F 0.5205(4) 0.6903(4) 0.2059(3) 0.0583(13) Uani 1 1 d . . .
F10A F 0.5596(4) 0.5515(3) 0.2005(2) 0.0419(10) Uani 1 1 d . . .
F18C F 0.3748(3) 0.4827(3) -0.0512(3) 0.0416(10) Uani 1 1 d . . .
F19B F 0.3107(4) 0.4731(3) 0.0570(2) 0.0469(11) Uani 1 1 d . . .
F19A F 0.1950(3) 0.4032(3) -0.0657(3) 0.0446(10) Uani 1 1 d . . .
F20C F 0.4906(3) 0.1381(3) -0.0722(3) 0.0451(10) Uani 1 1 d . . .
F20B F 0.5259(4) 0.1483(4) 0.0596(3) 0.0691(15) Uani 1 1 d . . .
F20A F 0.3794(4) 0.0203(3) -0.0218(3) 0.0550(12) Uani 1 1 d . . .
F24C F 0.3529(3) -0.0990(3) 0.1691(2) 0.0372(9) Uani 1 1 d . . .
F24B F 0.2537(3) -0.1820(3) 0.0441(2) 0.0310(8) Uani 1 1 d . . .
F24A F 0.2628(3) -0.2683(3) 0.1458(2) 0.0418(10) Uani 1 1 d . . .
F25C F -0.0516(4) -0.1246(4) 0.3013(2) 0.0523(11) Uani 1 1 d . . .
F25B F -0.1031(4) -0.2903(4) 0.2571(3) 0.0608(13) Uani 1 1 d . . .
F25A F -0.1804(3) -0.1994(3) 0.1852(2) 0.0394(9) Uani 1 1 d . . .
F29C F -0.1575(4) 0.1204(4) 0.3006(2) 0.0583(13) Uani 1 1 d . . .
F29B F -0.2468(4) -0.0025(3) 0.1938(3) 0.0558(12) Uani 1 1 d . . .
F29A F -0.3107(3) 0.1160(4) 0.2186(3) 0.0504(12) Uani 1 1 d . . .
F30C F 0.0851(3) 0.4555(3) 0.1076(2) 0.0331(8) Uani 1 1 d . . .
F30B F -0.0770(4) 0.4639(3) 0.1004(3) 0.0505(12) Uani 1 1 d . . .
F30A F -0.0518(3) 0.3837(3) -0.0051(2) 0.0385(9) Uani 1 1 d . . .

loop_
_atom_site_aniso_label
_atom_site_aniso_U_11
_atom_site_aniso_U_22
_atom_site_aniso_U_33
_atom_site_aniso_U_23
_atom_site_aniso_U_13
_atom_site_aniso_U_12
Au1 0.01761(11) 0.01924(11) 0.02210(11) 0.00907(8) 0.00833(8) 0.00982(9)
Au2 0.02052(12) 0.01822(11) 0.01843(11) 0.00774(8) 0.00586(8) 0.01115(9)
Au3 0.02324(12) 0.02042(12) 0.01957(11) 0.00838(8) 0.00950(9) 0.01082(9)
Au4 0.01874(11) 0.01932(11) 0.01974(11) 0.00962(8) 0.00954(8) 0.01175(9)
Au5 0.02281(12) 0.01708(11) 0.02149(11) 0.00821(8) 0.00847(9) 0.01203(9)
Au6 0.02146(12) 0.01935(12) 0.02372(12) 0.01065(9) 0.00965(9) 0.01088(9)
N1 0.023(2) 0.019(2) 0.025(2) 0.0118(19) 0.009(2) 0.012(2)
N2 0.019(2) 0.022(2) 0.022(2) 0.0071(19) 0.0049(19) 0.011(2)
N3 0.025(3) 0.018(2) 0.019(2) 0.0041(18) 0.0060(19) 0.010(2)
N4 0.031(3) 0.016(2) 0.019(2) 0.0066(18) 0.009(2) 0.012(2)
N5 0.027(3) 0.029(3) 0.031(3) 0.015(2) 0.017(2) 0.016(2)
N6 0.018(2) 0.021(2) 0.029(3) 0.009(2) 0.008(2) 0.010(2)
N7 0.027(3) 0.024(3) 0.021(2) 0.0082(19) 0.008(2) 0.016(2)
N8 0.023(2) 0.018(2) 0.025(2) 0.0051(19) 0.0071(19) 0.016(2)
N9 0.030(3) 0.019(2) 0.024(2) 0.0053(19) 0.008(2) 0.014(2)
N10 0.027(3) 0.018(2) 0.024(2) 0.0076(19) 0.012(2) 0.012(2)
N11 0.024(3) 0.023(3) 0.022(2) 0.0093(19) 0.008(2) 0.012(2)
N12 0.021(2) 0.019(2) 0.023(2) 0.0091(19) 0.0099(19) 0.009(2)
C1 0.026(3) 0.024(3) 0.028(3) 0.012(2) 0.010(2) 0.014(3)
C2 0.024(3) 0.023(3) 0.037(3) 0.018(3) 0.013(3) 0.013(3)
C3 0.026(3) 0.022(3) 0.031(3) 0.009(2) 0.011(3) 0.013(3)
C4 0.033(3) 0.032(3) 0.040(4) 0.028(3) 0.018(3) 0.019(3)
C5 0.021(3) 0.027(3) 0.057(4) 0.014(3) 0.010(3) 0.012(3)
C6 0.040(4) 0.021(3) 0.017(3) 0.004(2) 0.005(2) 0.022(3)
C7 0.050(4) 0.035(4) 0.023(3) 0.013(3) 0.014(3) 0.032(3)
C8 0.042(4) 0.027(3) 0.024(3) 0.011(2) 0.013(3) 0.022(3)
C9 0.035(4) 0.036(4) 0.030(3) 0.011(3) 0.002(3) 0.022(3)
C10 0.055(4) 0.035(4) 0.033(3) 0.019(3) 0.026(3) 0.029(3)
C11 0.023(3) 0.034(3) 0.036(3) 0.010(3) 0.014(3) 0.015(3)
C12 0.030(4) 0.042(4) 0.050(4) 0.015(3) 0.025(3) 0.022(3)
C13 0.025(3) 0.031(3) 0.041(4) 0.011(3) 0.012(3) 0.018(3)
C14 0.035(4) 0.064(5) 0.044(4) 0.025(4) 0.025(3) 0.022(4)
C15 0.026(3) 0.031(4) 0.059(5) 0.022(3) 0.016(3) 0.017(3)
C16 0.025(3) 0.023(3) 0.022(3) 0.010(2) 0.011(2) 0.012(2)
C17 0.021(3) 0.033(3) 0.030(3) 0.010(3) 0.012(2) 0.014(3)
C18 0.023(3) 0.025(3) 0.027(3) 0.012(2) 0.011(2) 0.014(3)
C19 0.030(3) 0.025(3) 0.032(3) 0.012(3) 0.013(3) 0.014(3)
C20 0.027(3) 0.040(4) 0.035(3) 0.011(3) 0.011(3) 0.025(3)
C21 0.030(3) 0.017(3) 0.024(3) 0.003(2) -0.001(2) 0.012(3)
C22 0.041(4) 0.022(3) 0.026(3) 0.012(2) 0.009(3) 0.015(3)
C23 0.027(3) 0.019(3) 0.027(3) 0.011(2) 0.007(2) 0.006(2)
C24 0.046(4) 0.023(3) 0.031(3) 0.008(3) 0.008(3) 0.021(3)
C25 0.038(4) 0.034(4) 0.034(4) 0.020(3) 0.015(3) 0.013(3)
C26 0.022(3) 0.037(3) 0.028(3) 0.019(3) 0.016(2) 0.017(3)
C27 0.033(3) 0.037(4) 0.028(3) 0.020(3) 0.016(3) 0.024(3)
C28 0.021(3) 0.024(3) 0.021(3) 0.009(2) 0.005(2) 0.014(2)
C29 0.021(3) 0.042(4) 0.038(4) 0.025(3) 0.017(3) 0.018(3)
C30 0.026(3) 0.026(3) 0.033(3) 0.016(3) 0.013(3) 0.019(3)
C31 0.041(4) 0.026(3) 0.030(3) -0.003(3) 0.000(3) 0.016(3)
C32 0.060(5) 0.036(4) 0.035(4) -0.003(3) -0.004(3) 0.034(4)
C33 0.048(4) 0.044(4) 0.042(4) -0.002(3) 0.006(3) 0.026(4)
C34 0.068(5) 0.029(4) 0.034(4) 0.006(3) 0.014(4) 0.023(4)
C35 0.058(5) 0.030(4) 0.026(3) -0.001(3) -0.006(3) 0.030(3)
C36 0.043(4) 0.040(4) 0.022(3) -0.011(3) -0.002(3) 0.022(3)
C37 0.090(7) 0.037(4) 0.044(5) 0.008(4) 0.013(4) 0.019(5)
F4C 0.063(3) 0.059(3) 0.042(2) 0.010(2) -0.009(2) 0.040(2)
F4B 0.044(2) 0.042(2) 0.052(2) 0.0246(19) 0.0224(19) 0.0325(19)
F4A 0.053(3) 0.073(3) 0.092(3) 0.074(3) 0.047(3) 0.042(2)
F5C 0.026(2) 0.037(2) 0.121(4) 0.036(3) 0.025(2) 0.0201(19)
F5B 0.044(3) 0.134(5) 0.050(3) 0.006(3) -0.003(2) 0.052(3)
F5A 0.025(2) 0.036(2) 0.088(3) 0.028(2) 0.020(2) 0.0123(18)
F14C 0.086(4) 0.092(4) 0.049(3) 0.040(3) 0.028(3) 0.029(3)
F14B 0.168(7) 0.054(3) 0.114(5) 0.053(3) 0.100(5) 0.034(4)
F14A 0.075(4) 0.313(12) 0.201(8) 0.218(9) 0.108(5) 0.117(6)
F15C 0.054(3) 0.128(5) 0.172(6) 0.112(5) 0.060(4) 0.070(4)
F15B 0.101(4) 0.080(4) 0.050(3) 0.034(2) 0.031(3) 0.066(3)
F15A 0.108(5) 0.031(3) 0.084(4) 0.022(2) -0.009(3) 0.014(3)
F9C 0.054(3) 0.073(3) 0.040(2) 0.031(2) 0.0196(19) 0.050(2)
F9B 0.035(2) 0.049(2) 0.039(2) -0.0087(18) 0.0015(17) 0.0154(19)
F9A 0.0314(19) 0.040(2) 0.0246(18) 0.0123(15) 0.0086(15) 0.0187(17)
F10C 0.047(2) 0.040(2) 0.043(2) 0.0122(18) 0.025(2) 0.007(2)
F10B 0.090(4) 0.066(3) 0.063(3) 0.051(2) 0.052(3) 0.053(3)
F10A 0.060(3) 0.040(2) 0.038(2) 0.0067(18) 0.029(2) 0.024(2)
F18C 0.046(2) 0.030(2) 0.068(3) 0.0295(19) 0.039(2) 0.0193(18)
F19B 0.077(3) 0.033(2) 0.045(2) 0.0090(18) 0.029(2) 0.029(2)
F19A 0.035(2) 0.033(2) 0.072(3) 0.024(2) 0.010(2) 0.0209(18)
F20C 0.047(2) 0.058(3) 0.060(3) 0.024(2) 0.040(2) 0.035(2)
F20B 0.075(3) 0.104(4) 0.054(3) 0.002(3) 0.003(2) 0.076(3)
F20A 0.063(3) 0.036(2) 0.099(4) 0.025(2) 0.052(3) 0.035(2)
F24C 0.028(2) 0.041(2) 0.039(2) 0.0000(17) -0.0024(16) 0.0189(18)
F24B 0.034(2) 0.035(2) 0.0295(19) 0.0069(15) 0.0089(15) 0.0191(17)
F24A 0.054(3) 0.033(2) 0.054(2) 0.0205(18) 0.011(2) 0.034(2)
F25C 0.049(3) 0.074(3) 0.036(2) 0.010(2) 0.018(2) 0.023(2)
F25B 0.073(3) 0.054(3) 0.084(3) 0.055(3) 0.047(3) 0.033(3)
F25A 0.030(2) 0.049(2) 0.039(2) 0.0164(18) 0.0130(17) 0.0127(18)
F29C 0.041(2) 0.095(4) 0.031(2) 0.038(2) 0.0096(18) 0.013(2)
F29B 0.060(3) 0.039(2) 0.091(3) 0.039(2) 0.053(3) 0.020(2)
F29A 0.038(2) 0.079(3) 0.070(3) 0.049(2) 0.042(2) 0.041(2)
F30C 0.036(2) 0.0259(19) 0.037(2) 0.0112(15) 0.0093(16) 0.0101(16)
F30B 0.069(3) 0.047(3) 0.081(3) 0.043(2) 0.055(3) 0.048(2)
F30A 0.054(2) 0.035(2) 0.0249(18) 0.0172(16) 0.0091(17) 0.0132(19)

loop_
_atom_type_symbol
_atom_type_description
_atom_type_scat_dispersion_real
_atom_type_scat_dispersion_imag
_atom_type_scat_source
C C 0.0033 0.0016 'International Tables Vol C Tables 4.2.6.8 and 6.1.1.4'
H H 0.0000 0.0000 'International Tables Vol C Tables 4.2.6.8 and 6.1.1.4'
N N 0.0061 0.0033 'International Tables Vol C Tables 4.2.6.8 and 6.1.1.4'
F F 0.0171 0.0103 'International Tables Vol C Tables 4.2.6.8 and 6.1.1.4'
Au Au -2.0133 8.8022 'International Tables Vol C Tables 4.2.6.8 and 6.1.1.4'

loop_
_geom_angle_atom_site_label_1
_geom_angle_atom_site_label_2
_geom_angle_atom_site_label_3
_geom_angle
_geom_angle_site_symmetry_1
_geom_angle_site_symmetry_3
_geom_angle_publ_flag
N6 Au1 N1 176.93(19) . . ?
N6 Au1 Au2 120.34(13) . . ?
N1 Au1 Au2 59.87(13) . . ?
N6 Au1 Au3 60.51(13) . . ?
N1 Au1 Au3 119.73(13) . . ?
Au2 Au1 Au3 59.872(6) . . ?
N2 Au2 N3 175.68(17) . . ?
N2 Au2 Au3 94.63(13) . 2_666 ?
N3 Au2 Au3 89.68(12) . 2_666 ?
N2 Au2 Au3 119.55(13) . . ?
N3 Au2 Au3 60.27(14) . . ?
Au3 Au2 Au3 95.007(7) 2_666 . ?
N2 Au2 Au1 59.73(13) . . ?
N3 Au2 Au1 120.34(14) . . ?
Au3 Au2 Au1 94.748(8) 2_666 . ?
Au3 Au2 Au1 60.068(7) . . ?
N4 Au3 N5 176.01(19) . . ?
N4 Au3 Au2 84.52(12) . 2_666 ?
N5 Au3 Au2 99.45(14) . 2_666 ?
N4 Au3 Au2 60.75(13) . . ?
N5 Au3 Au2 119.69(13) . . ?
Au2 Au3 Au2 84.993(7) 2_666 . ?
N4 Au3 Au1 120.80(13) . . ?
N5 Au3 Au1 59.85(13) . . ?
Au2 Au3 Au1 89.752(8) 2_666 . ?
Au2 Au3 Au1 60.060(6) . . ?
N12 Au4 N7 176.33(19) . . ?
N12 Au4 Au5 121.20(13) . . ?
N7 Au4 Au5 60.40(13) . . ?
N12 Au4 Au6 60.20(13) . . ?
N7 Au4 Au6 121.37(13) . . ?
Au5 Au4 Au6 61.012(7) . . ?
N9 Au5 N8 177.13(19) . . ?
N9 Au5 Au4 118.66(13) . . ?
N8 Au5 Au4 61.02(12) . . ?
N10 Au6 N11 176.87(19) . . ?
N10 Au6 Au4 119.08(13) . . ?
N11 Au6 Au4 60.97(13) . . ?
N2 N1 C1 108.5(5) . . ?
N2 N1 Au1 119.8(3) . . ?
C1 N1 Au1 130.5(4) . . ?
N1 N2 C3 107.9(5) . . ?
N1 N2 Au2 119.8(3) . . ?
C3 N2 Au2 132.3(4) . . ?
C6 N3 N4 108.4(5) . . ?
C6 N3 Au2 131.1(4) . . ?
N4 N3 Au2 119.4(3) . . ?
C8 N4 N3 106.4(5) . . ?
C8 N4 Au3 132.7(4) . . ?
N3 N4 Au3 119.6(3) . . ?
N6 N5 C11 107.3(5) . . ?
N6 N5 Au3 120.2(3) . . ?
C11 N5 Au3 132.5(4) . . ?
C13 N6 N5 107.9(5) . . ?
C13 N6 Au1 132.5(4) . . ?
N5 N6 Au1 119.1(3) . . ?
C16 N7 N8 107.9(5) . . ?
C16 N7 Au4 131.8(4) . . ?
N8 N7 Au4 120.0(4) . . ?
C18 N8 N7 107.1(4) . . ?
C18 N8 Au5 133.5(4) . . ?
N7 N8 Au5 118.6(3) . . ?
N10 N9 C21 108.6(5) . . ?
N10 N9 Au5 120.9(3) . . ?
C21 N9 Au5 130.3(4) . . ?
N9 N10 C23 108.5(5) . . ?
N9 N10 Au6 120.2(3) . . ?
C23 N10 Au6 131.0(4) . . ?
C26 N11 N12 108.0(5) . . ?
C26 N11 Au6 134.0(4) . . ?
N12 N11 Au6 117.9(3) . . ?
C28 N12 N11 106.8(4) . . ?
C28 N12 Au4 132.1(4) . . ?
N11 N12 Au4 120.9(3) . . ?
N1 C1 C2 110.2(5) . . ?
N1 C1 C4 120.9(5) . . ?
C2 C1 C4 128.9(5) . . ?
C1 C2 C3 103.5(5) . . ?
C1 C2 H2A 128.3 . . ?
C3 C2 H2A 128.3 . . ?
N2 C3 C2 110.0(5) . . ?
N2 C3 C5 121.4(5) . . ?
C2 C3 C5 128.2(6) . . ?
F4A C4 F4B 107.1(5) . . ?
F4A C4 F4C 108.4(5) . . ?
F4B C4 F4C 105.9(5) . . ?
F4A C4 C1 111.1(5) . . ?
F4B C4 C1 112.9(5) . . ?
F4C C4 C1 111.2(5) . . ?
F5B C5 F5A 107.5(6) . . ?
F5B C5 F5C 105.9(6) . . ?
F5A C5 F5C 107.5(5) . . ?
F5B C5 C3 112.8(6) . . ?
F5A C5 C3 111.0(5) . . ?
F5C C5 C3 111.8(5) . . ?
N3 C6 C7 110.5(6) . . ?
N3 C6 C9 120.4(5) . . ?
C7 C6 C9 129.1(5) . . ?
C8 C7 C6 104.1(5) . . ?
C8 C7 H7A 128.0 . . ?
C6 C7 H7A 128.0 . . ?
N4 C8 C7 110.7(5) . . ?
N4 C8 C10 120.3(5) . . ?
C7 C8 C10 129.0(6) . . ?
F9A C9 F9B 106.8(5) . . ?
F9A C9 F9C 107.9(5) . . ?
F9B C9 F9C 107.1(5) . . ?
F9A C9 C6 114.4(5) . . ?
F9B C9 C6 111.0(5) . . ?
F9C C9 C6 109.3(5) . . ?
F10C C10 F10B 107.7(6) . . ?
F10C C10 F10A 106.3(6) . . ?
F10B C10 F10A 106.7(5) . . ?
F10C C10 C8 113.7(5) . . ?
F10B C10 C8 110.6(6) . . ?
F10A C10 C8 111.5(5) . . ?
N5 C11 C12 109.7(5) . . ?
N5 C11 C14 120.2(6) . . ?
C12 C11 C14 130.0(6) . . ?
C11 C12 C13 104.8(6) . . ?
C11 C12 H12A 127.6 . . ?
C13 C12 H12A 127.6 . . ?
N6 C13 C12 110.3(6) . . ?
N6 C13 C15 120.8(5) . . ?
C12 C13 C15 128.9(6) . . ?
F14A C14 F14C 107.4(7) . . ?
F14A C14 F14B 108.7(8) . . ?
F14C C14 F14B 101.5(7) . . ?
F14A C14 C11 111.8(6) . . ?
F14C C14 C11 113.1(6) . . ?
F14B C14 C11 113.6(6) . . ?
F15C C15 F15A 108.4(6) . . ?
F15C C15 F15B 106.3(7) . . ?
F15A C15 F15B 104.6(6) . . ?
F15C C15 C13 111.1(6) . . ?
F15A C15 C13 113.0(6) . . ?
F15B C15 C13 113.0(6) . . ?
N7 C16 C17 110.5(5) . . ?
N7 C16 C19 120.9(5) . . ?
C17 C16 C19 128.6(5) . . ?
C18 C17 C16 104.0(5) . . ?
C18 C17 H17A 128.0 . . ?
C16 C17 H17A 128.0 . . ?
N8 C18 C17 110.4(5) . . ?
N8 C18 C20 121.9(5) . . ?
C17 C18 C20 127.6(5) . . ?
F18C C19 F19A 107.5(5) . . ?
F18C C19 F19B 107.3(5) . . ?
F19A C19 F19B 106.6(5) . . ?
F18C C19 C16 111.1(5) . . ?
F19A C19 C16 112.2(5) . . ?
F19B C19 C16 111.9(5) . . ?
F20A C20 F20B 108.9(6) . . ?
F20A C20 F20C 106.5(5) . . ?
F20B C20 F20C 106.1(5) . . ?
F20A C20 C18 113.6(5) . . ?
F20B C20 C18 111.7(5) . . ?
F20C C20 C18 109.7(5) . . ?
N9 C21 C22 109.1(5) . . ?
N9 C21 C24 121.7(5) . . ?
C22 C21 C24 129.0(5) . . ?
C21 C22 C23 103.9(5) . . ?
C21 C22 H22A 128.0 . . ?
C23 C22 H22A 128.0 . . ?
N10 C23 C22 109.8(5) . . ?
N10 C23 C25 122.1(5) . . ?
C22 C23 C25 127.9(5) . . ?
F24A C24 F24C 107.3(5) . . ?
F24A C24 F24B 106.7(5) . . ?
F24C C24 F24B 106.5(5) . . ?
F24A C24 C21 111.0(5) . . ?
F24C C24 C21 112.1(5) . . ?
F24B C24 C21 112.9(5) . . ?
F25C C25 F25B 108.3(5) . . ?
F25C C25 F25A 107.3(6) . . ?
F25B C25 F25A 107.6(5) . . ?
F25C C25 C23 111.7(5) . . ?
F25B C25 C23 110.0(6) . . ?
F25A C25 C23 111.8(5) . . ?
N11 C26 C27 110.1(5) . . ?
N11 C26 C29 122.0(5) . . ?
C27 C26 C29 127.7(5) . . ?
C26 C27 C28 104.6(5) . . ?
C26 C27 H27A 127.7 . . ?
C28 C27 H27A 127.7 . . ?
N12 C28 C27 110.4(5) . . ?
N12 C28 C30 120.8(5) . . ?
C27 C28 C30 128.8(5) . . ?
F29A C29 F29C 107.3(5) . . ?
F29A C29 F29B 107.0(5) . . ?
F29C C29 F29B 106.1(5) . . ?
F29A C29 C26 110.8(5) . . ?
F29C C29 C26 112.1(5) . . ?
F29B C29 C26 113.2(5) . . ?
F30B C30 F30A 108.4(5) . . ?
F30B C30 F30C 107.4(5) . . ?
F30A C30 F30C 106.7(5) . . ?
F30B C30 C28 110.4(5) . . ?
F30A C30 C28 111.9(5) . . ?
F30C C30 C28 111.8(5) . . ?
C36 C31 C32 117.8(7) . . ?
C36 C31 C37 122.5(7) . . ?
C32 C31 C37 119.7(7) . . ?
C33 C32 C31 120.7(7) . . ?
C33 C32 H32A 119.6 . . ?
C31 C32 H32A 119.6 . . ?
C34 C33 C32 120.9(8) . . ?
C34 C33 H33A 119.6 . . ?
C32 C33 H33A 119.6 . . ?
C35 C34 C33 119.3(7) . . ?
C35 C34 H34A 120.3 . . ?
C33 C34 H34A 120.3 . . ?
C34 C35 C36 121.0(6) . . ?
C34 C35 H35A 119.5 . . ?
C36 C35 H35A 119.5 . . ?
C35 C36 C31 120.2(7) . . ?
C35 C36 H36A 119.9 . . ?
C31 C36 H36A 119.9 . . ?
C31 C37 H37A 109.5 . . ?
C31 C37 H37B 109.5 . . ?
H37A C37 H37B 109.5 . . ?
C31 C37 H37C 109.5 . . ?
H37A C37 H37C 109.5 . . ?
H37B C37 H37C 109.5 . . ?

loop_
_geom_bond_atom_site_label_1
_geom_bond_atom_site_label_2
_geom_bond_distance
_geom_bond_site_symmetry_2
_geom_bond_publ_flag
Au1 N6 1.996(5) . ?
Au1 N1 2.001(5) . ?
Au1 Au2 3.3460(3) . ?
Au1 Au3 3.3463(3) . ?
Au2 N2 2.005(5) . ?
Au2 N3 2.016(5) . ?
Au2 Au3 3.2985(3) 2_666 ?
Au2 Au3 3.3397(3) . ?
Au3 N4 1.997(5) . ?
Au3 N5 2.002(5) . ?
Au3 Au2 3.2985(3) 2_666 ?
Au4 N12 1.986(4) . ?
Au4 N7 2.009(5) . ?
Au4 Au5 3.3303(3) . ?
Au4 Au6 3.3320(3) . ?
Au5 N9 2.005(5) . ?
Au5 N8 2.007(5) . ?
Au6 N10 1.999(5) . ?
Au6 N11 2.002(5) . ?
N1 N2 1.338(6) . ?
N1 C1 1.340(7) . ?
N2 C3 1.347(7) . ?
N3 C6 1.328(7) . ?
N3 N4 1.365(6) . ?
N4 C8 1.359(7) . ?
N5 N6 1.361(6) . ?
N5 C11 1.365(7) . ?
N6 C13 1.343(7) . ?
N7 C16 1.328(7) . ?
N7 N8 1.366(6) . ?
N8 C18 1.347(7) . ?
N9 N10 1.344(6) . ?
N9 C21 1.361(7) . ?
N10 C23 1.347(7) . ?
N11 C26 1.343(7) . ?
N11 N12 1.374(6) . ?
N12 C28 1.349(7) . ?
C1 C2 1.382(8) . ?
C1 C4 1.503(8) . ?
C2 C3 1.391(8) . ?
C2 H2A 0.9500 . ?
C3 C5 1.494(8) . ?
C4 F4A 1.328(7) . ?
C4 F4B 1.330(7) . ?
C4 F4C 1.331(8) . ?
C5 F5B 1.307(8) . ?
C5 F5A 1.321(7) . ?
C5 F5C 1.327(7) . ?
C6 C7 1.382(8) . ?
C6 C9 1.502(9) . ?
C7 C8 1.367(9) . ?
C7 H7A 0.9500 . ?
C8 C10 1.496(9) . ?
C9 F9A 1.312(7) . ?
C9 F9B 1.342(8) . ?
C9 F9C 1.352(7) . ?
C10 F10C 1.325(8) . ?
C10 F10B 1.331(7) . ?
C10 F10A 1.348(7) . ?
C11 C12 1.374(9) . ?
C11 C14 1.475(9) . ?
C12 C13 1.379(9) . ?
C12 H12A 0.9500 . ?
C13 C15 1.483(9) . ?
C14 F14A 1.265(8) . ?
C14 F14C 1.310(9) . ?
C14 F14B 1.312(10) . ?
C15 F15C 1.314(8) . ?
C15 F15A 1.316(8) . ?
C15 F15B 1.318(8) . ?
C16 C17 1.383(8) . ?
C16 C19 1.491(8) . ?
C17 C18 1.373(8) . ?
C17 H17A 0.9500 . ?
C18 C20 1.496(8) . ?
C19 F18C 1.330(7) . ?
C19 F19A 1.336(7) . ?
C19 F19B 1.342(7) . ?
C20 F20A 1.318(8) . ?
C20 F20B 1.319(7) . ?
C20 F20C 1.339(7) . ?
C21 C22 1.398(8) . ?
C21 C24 1.474(9) . ?
C22 C23 1.402(9) . ?
C22 H22A 0.9500 . ?
C23 C25 1.492(9) . ?
C24 F24A 1.335(7) . ?
C24 F24C 1.337(7) . ?
C24 F24B 1.351(7) . ?
C25 F25C 1.318(8) . ?
C25 F25B 1.327(7) . ?
C25 F25A 1.341(8) . ?
C26 C27 1.376(8) . ?
C26 C29 1.491(8) . ?
C27 C28 1.380(8) . ?
C27 H27A 0.9500 . ?
C28 C30 1.498(8) . ?
C29 F29A 1.321(7) . ?
C29 F29C 1.325(7) . ?
C29 F29B 1.338(8) . ?
C30 F30B 1.321(6) . ?
C30 F30A 1.334(7) . ?
C30 F30C 1.338(7) . ?
C31 C36 1.390(9) . ?
C31 C32 1.398(10) . ?
C31 C37 1.485(10) . ?
C32 C33 1.372(11) . ?
C32 H32A 0.9500 . ?
C33 C34 1.367(10) . ?
C33 H33A 0.9500 . ?
C34 C35 1.364(10) . ?
C34 H34A 0.9500 . ?
C35 C36 1.384(10) . ?
C35 H35A 0.9500 . ?
C36 H36A 0.9500 . ?
C37 H37A 0.9800 . ?
C37 H37B 0.9800 . ?
C37 H37C 0.9800 . ?
